data_7031699
loop_
_publ_author_name
'Botana, Luis'
'Ruiz, Jos\'e'
'Mota, Antonio J.'
'Rodr\'iguez-Di\'eguez, Antonio'
'Seco, Jos\'e M'
'Oyarzabal, Itziar'
'Colacio, Enrique'

_publ_section_title
;
 Anion controlled structural and magnetic diversity in unusual
 mixed-bridged polynuclear Ni(II) complexes with a versatile bis(2-methoxy
 phenol)diamine hexadentate ligand. An experimental and theoretical
 magneto-structural study.
;
_journal_issue 36
_journal_name_full 'Dalton transactions (Cambridge, England : 2003)'
_journal_page_first 13509
_journal_page_last 13524
_journal_paper_doi 10.1039/c4dt01253d
_journal_volume 43
_journal_year 2014
_chemical_formula_moiety 'C54 H78 N4 Ni3 O14'
_chemical_formula_sum 'C54 H78 N4 Ni3 O14'
_chemical_formula_weight 1183.33
_chemical_name_systematic
;
 ?
;
_space_group_IT_number 15
_symmetry_cell_setting monoclinic
_symmetry_space_group_name_Hall '-C 2yc'
_symmetry_space_group_name_H-M 'C 1 2/c 1'
_atom_sites_solution_hydrogens geom
_atom_sites_solution_primary direct
_atom_sites_solution_secondary difmap
_audit_creation_method SHELXL-97
_cell_angle_alpha 90.00
_cell_angle_beta 122.9930(10)
_cell_angle_gamma 90.00
_cell_formula_units_Z 4
_cell_length_a 25.3316(14)
_cell_length_b 13.2982(7)
_cell_length_c 20.1791(11)
_cell_measurement_reflns_used 2768
_cell_measurement_temperature 100(2)
_cell_measurement_theta_max 27.80
_cell_measurement_theta_min 2.44
_cell_volume 5701.4(5)
_computing_cell_refinement 'Bruker smart'
_computing_data_collection 'Bruker smart'
_computing_data_reduction 'Bruker smart'
_computing_molecular_graphics 'Bruker SHELXTL'
_computing_publication_material 'SHELXL-97 (Sheldrick, 1997)'
_computing_structure_refinement 'SHELXL-97 (Sheldrick, 1997)'
_computing_structure_solution 'SHELXL-97 (Sheldrick, 1990)'
_diffrn_ambient_temperature 100(2)
_diffrn_measured_fraction_theta_full 0.998
_diffrn_measured_fraction_theta_max 0.998
_diffrn_measurement_device_type 'Bruker Axs APEX automatic diffractometer'
_diffrn_measurement_method 'phi and omega scans'
_diffrn_radiation_monochromator graphite
_diffrn_radiation_source 'fine-focus sealed tube'
_diffrn_radiation_type MoK\a
_diffrn_radiation_wavelength 0.71069
_diffrn_reflns_av_R_equivalents 0.0426
_diffrn_reflns_av_sigmaI/netI 0.0502
_diffrn_reflns_limit_h_max 30
_diffrn_reflns_limit_h_min -29
_diffrn_reflns_limit_k_max 13
_diffrn_reflns_limit_k_min -15
_diffrn_reflns_limit_l_max 19
_diffrn_reflns_limit_l_min -23
_diffrn_reflns_number 14968
_diffrn_reflns_theta_full 25.00
_diffrn_reflns_theta_max 25.00
_diffrn_reflns_theta_min 1.81
_exptl_absorpt_coefficient_mu 1.046
_exptl_absorpt_correction_T_max 1.000
_exptl_absorpt_correction_T_min 0.627
_exptl_absorpt_correction_type empirical
_exptl_absorpt_process_details 'Bruker SADABS (Bruker, 1999)'
_exptl_crystal_colour green
_exptl_crystal_density_diffrn 1.379
_exptl_crystal_density_method 'not measured'
_exptl_crystal_description prismatic
_exptl_crystal_F_000 2504
_exptl_crystal_size_max 0.18
_exptl_crystal_size_mid 0.18
_exptl_crystal_size_min 0.16
_refine_diff_density_max 0.468
_refine_diff_density_min -0.256
_refine_diff_density_rms 0.059
_refine_ls_extinction_method none
_refine_ls_goodness_of_fit_ref 1.007
_refine_ls_hydrogen_treatment mixed
_refine_ls_matrix_type full
_refine_ls_number_parameters 347
_refine_ls_number_reflns 5006
_refine_ls_number_restraints 0
_refine_ls_restrained_S_all 1.007
_refine_ls_R_factor_all 0.0663
_refine_ls_R_factor_gt 0.0446
_refine_ls_shift/su_max 0.000
_refine_ls_shift/su_mean 0.000
_refine_ls_structure_factor_coef Fsqd
_refine_ls_weighting_details 'calc w=1/[\s^2^(Fo^2^)+(0.0494P)^2^+0.0000P] where P=(Fo^2^+2Fc^2^)/3'
_refine_ls_weighting_scheme calc
_refine_ls_wR_factor_gt 0.0965
_refine_ls_wR_factor_ref 0.1093
_reflns_number_gt 3684
_reflns_number_total 5006
_reflns_threshold_expression >2sigma(I)
_cod_data_source_file c4dt01253d2.cif
_cod_data_source_block Compound6
_cod_depositor_comments
;
The following automatic conversions were performed:

'_symmetry_cell_setting' value 'Monoclinic' changed to 'monoclinic'
according to
/usr/data/users/saulius/crontab/automatic-downloads/rss-feeds/RSC/lib/dictionaries/cif_core.dic
dictionary named 'cif_core.dic' version 2.4.2 from
2011-04-26.

'_exptl_absorpt_correction_type' value 'Empirical'
changed to 'empirical' according to
/usr/data/users/saulius/crontab/automatic-downloads/rss-feeds/RSC/lib/dictionaries/cif_core.dic
dictionary named 'cif_core.dic' version 2.4.2 from 2011-04-26.

Automatic conversion script
Id: cif_fix_values 2281 2013-09-26 08:29:07Z andrius 

 Adding full bibliography for 7031694--7031699.cif.
;
_cod_original_sg_symbol_H-M C2/c
_cod_database_code 7031699

loop_
_symmetry_equiv_pos_as_xyz
'x, y, z'
'-x, y, -z+1/2'
'x+1/2, y+1/2, z'
'-x+1/2, y+1/2, -z+1/2'
'-x, -y, -z'
'x, -y, z-1/2'
'-x+1/2, -y+1/2, -z'
'x+1/2, -y+1/2, z-1/2'

loop_
_atom_site_label
_atom_site_type_symbol
_atom_site_fract_x
_atom_site_fract_y
_atom_site_fract_z
_atom_site_U_iso_or_equiv
_atom_site_adp_type
_atom_site_occupancy
_atom_site_symmetry_multiplicity
_atom_site_calc_flag
_atom_site_refinement_flags
Ni1 Ni 0.120513(18) 0.27240(3) 0.22235(2) 0.04144(15) Uani 1 1 d .
Ni2 Ni 0.0000 0.18232(5) 0.2500 0.04126(18) Uani 1 2 d S
C1A C 0.12683(15) 0.1083(2) 0.33519(18) 0.0423(8) Uani 1 1 d .
C1B C -0.0501(2) 0.2615(3) -0.0138(2) 0.0921(16) Uani 1 1 d .
H1B1 H -0.0799 0.2564 0.0015 0.138 Uiso 1 1 d R
H1B2 H -0.0626 0.2179 -0.0579 0.138 Uiso 1 1 d R
H1B3 H -0.0487 0.3296 -0.0285 0.138 Uiso 1 1 d R
C2A C 0.09978(15) 0.0497(3) 0.36741(19) 0.0455(8) Uani 1 1 d .
C2B C 0.01439(17) 0.2311(3) 0.0552(2) 0.0541(9) Uani 1 1 d .
C3A C 0.13284(17) -0.0192(3) 0.42720(19) 0.0532(9) Uani 1 1 d .
H3A H 0.1119 -0.0586 0.4440 0.064 Uiso 1 1 calc R
C3B C 0.04249(17) 0.1440(3) 0.0506(2) 0.0603(10) Uani 1 1 d .
H3B H 0.0204 0.1070 0.0040 0.072 Uiso 1 1 calc R
C4A C 0.19724(17) -0.0299(3) 0.4624(2) 0.0550(9) Uani 1 1 d .
C4B C 0.10142(16) 0.1076(3) 0.1105(2) 0.0476(9) Uani 1 1 d .
C5A C 0.22517(16) 0.0304(3) 0.43496(19) 0.0520(9) Uani 1 1 d .
H5A H 0.2686 0.0259 0.4592 0.062 Uiso 1 1 calc R
C5B C 0.12257(19) 0.0064(3) 0.0997(2) 0.0694(12) Uani 1 1 d .
H5B1 H 0.1614 0.0141 0.1024 0.104 Uiso 1 1 d R
H5B2 H 0.0910 -0.0207 0.0491 0.104 Uiso 1 1 d R
H5B3 H 0.1288 -0.0385 0.1406 0.104 Uiso 1 1 d R
C6A C 0.19225(15) 0.0985(3) 0.37249(19) 0.0453(8) Uani 1 1 d .
C7A C 0.22960(15) 0.1541(3) 0.34629(19) 0.0484(9) Uani 1 1 d .
H7A1 H 0.2738 0.1506 0.3883 0.058 Uiso 1 1 calc R
H7A2 H 0.2245 0.1198 0.3007 0.058 Uiso 1 1 calc R
C8A C 0.25371(16) 0.3036(3) 0.3017(2) 0.0547(10) Uani 1 1 d .
H8A1 H 0.2584 0.2553 0.2692 0.066 Uiso 1 1 calc R
H8A2 H 0.2951 0.3168 0.3484 0.066 Uiso 1 1 calc R
C9A C 0.22603(16) 0.4003(3) 0.2558(2) 0.0544(9) Uani 1 1 d .
H9A1 H 0.2230 0.4498 0.2889 0.065 Uiso 1 1 calc R
H9A2 H 0.2531 0.4271 0.2399 0.065 Uiso 1 1 calc R
C10A C 0.12431(16) 0.4731(3) 0.15632(19) 0.0518(9) Uani 1 1 d .
H10A H 0.0823 0.4556 0.1126 0.062 Uiso 1 1 calc R
H10B H 0.1425 0.5178 0.1359 0.062 Uiso 1 1 calc R
C11A C 0.11861(14) 0.5296(3) 0.21651(19) 0.0474(9) Uani 1 1 d .
C12A C 0.12921(16) 0.6331(3) 0.2230(2) 0.0543(9) Uani 1 1 d .
H12A H 0.1431 0.6623 0.1932 0.065 Uiso 1 1 calc R
C13A C 0.12033(17) 0.6942(3) 0.2706(2) 0.0583(10) Uani 1 1 d .
C14A C 0.09965(16) 0.6472(3) 0.3145(2) 0.0564(10) Uani 1 1 d .
H14A H 0.0921 0.6864 0.3467 0.068 Uiso 1 1 calc R
C15A C 0.09012(16) 0.5454(3) 0.3118(2) 0.0499(9) Uani 1 1 d .
C16A C 0.09993(14) 0.4821(3) 0.26263(19) 0.0435(8) Uani 1 1 d .
C17A C 0.2347(2) -0.1065(3) 0.5281(2) 0.0804(13) Uani 1 1 d .
H17A H 0.2711 -0.1270 0.5282 0.121 Uiso 1 1 d R
H17B H 0.2089 -0.1642 0.5195 0.121 Uiso 1 1 d R
H17C H 0.2478 -0.0765 0.5780 0.121 Uiso 1 1 d R
C18A C 0.1331(2) 0.8056(3) 0.2777(3) 0.0871(14) Uani 1 1 d .
H18A H 0.1215 0.8318 0.2272 0.131 Uiso 1 1 d R
H18B H 0.1770 0.8178 0.3155 0.131 Uiso 1 1 d R
H18C H 0.1087 0.8381 0.2948 0.131 Uiso 1 1 d R
C21A C -0.00039(17) -0.0087(3) 0.3401(2) 0.0655(11) Uani 1 1 d .
H21A H 0.0084 -0.0732 0.3269 0.098 Uiso 1 1 d R
H21B H -0.0443 0.0065 0.3051 0.098 Uiso 1 1 d R
H21C H 0.0102 -0.0099 0.3936 0.098 Uiso 1 1 d R
C31A C 0.22075(17) 0.3154(3) 0.39473(19) 0.0567(10) Uani 1 1 d .
H31A H 0.2637 0.3092 0.4382 0.085 Uiso 1 1 d R
H31B H 0.1935 0.2869 0.4091 0.085 Uiso 1 1 d R
H31C H 0.2106 0.3852 0.3818 0.085 Uiso 1 1 d R
C32A C 0.16848(19) 0.3403(3) 0.1207(2) 0.0648(11) Uani 1 1 d .
H32A H 0.1878 0.3901 0.1062 0.097 Uiso 1 1 d R
H32B H 0.1273 0.3247 0.0759 0.097 Uiso 1 1 d R
H32C H 0.1938 0.2805 0.1382 0.097 Uiso 1 1 d R
C41A C 0.0536(2) 0.5516(3) 0.3987(2) 0.0785(13) Uani 1 1 d .
H41A H 0.0891 0.5893 0.4387 0.118 Uiso 1 1 d R
H41B H 0.0393 0.5071 0.4233 0.118 Uiso 1 1 d R
H41C H 0.0203 0.5970 0.3641 0.118 Uiso 1 1 d R
N1A N 0.21229(12) 0.2615(2) 0.32545(15) 0.0442(7) Uani 1 1 d .
N2A N 0.16277(12) 0.3798(2) 0.18512(15) 0.0461(7) Uani 1 1 d .
O1A O 0.08945(9) 0.16787(16) 0.27264(12) 0.0428(5) Uani 1 1 d .
O1B O 0.03815(10) 0.28819(18) 0.11450(13) 0.0477(6) Uani 1 1 d .
O1W O 0.04169(10) 0.28697(17) 0.33606(12) 0.0512(6) Uani 1 1 d .
H11W H 0.0567 0.3292 0.3122 0.077 Uiso 1 1 d R
H12W H 0.0181 0.3153 0.3483 0.077 Uiso 1 1 d R
O2A O 0.03568(10) 0.06556(18) 0.33264(13) 0.0523(6) Uani 1 1 d .
O2B O 0.13906(10) 0.15169(18) 0.17477(13) 0.0508(6) Uani 1 1 d .
O3A O 0.09028(10) 0.38361(17) 0.26161(12) 0.0458(6) Uani 1 1 d .
O4A O 0.07141(13) 0.49495(19) 0.35466(14) 0.0647(7) Uani 1 1 d .

loop_
_atom_site_aniso_label
_atom_site_aniso_U_11
_atom_site_aniso_U_22
_atom_site_aniso_U_33
_atom_site_aniso_U_23
_atom_site_aniso_U_13
_atom_site_aniso_U_12
Ni1 0.0379(3) 0.0439(3) 0.0401(3) -0.00444(19) 0.0196(2) -0.00170(19)
Ni2 0.0361(3) 0.0397(4) 0.0433(4) 0.000 0.0186(3) 0.000
C1A 0.0403(19) 0.041(2) 0.0373(19) -0.0016(15) 0.0160(16) 0.0042(15)
C1B 0.075(3) 0.086(4) 0.058(3) -0.012(2) -0.001(2) 0.024(3)
C2A 0.044(2) 0.041(2) 0.043(2) -0.0013(16) 0.0191(17) 0.0045(16)
C2B 0.050(2) 0.055(3) 0.041(2) 0.0001(19) 0.0145(18) 0.0040(19)
C3A 0.054(2) 0.050(2) 0.048(2) 0.0081(18) 0.0236(19) 0.0063(18)
C3B 0.061(2) 0.062(3) 0.040(2) -0.0139(19) 0.0153(19) 0.005(2)
C4A 0.056(2) 0.048(2) 0.047(2) 0.0075(18) 0.0193(19) 0.0126(19)
C4B 0.051(2) 0.047(2) 0.045(2) -0.0038(17) 0.0266(18) -0.0003(17)
C5A 0.0392(19) 0.054(2) 0.046(2) -0.0050(18) 0.0122(17) 0.0084(17)
C5B 0.074(3) 0.063(3) 0.063(3) -0.008(2) 0.032(2) 0.012(2)
C6A 0.045(2) 0.044(2) 0.0396(19) -0.0058(16) 0.0184(17) 0.0048(16)
C7A 0.0335(18) 0.056(2) 0.045(2) -0.0044(17) 0.0146(16) 0.0046(16)
C8A 0.038(2) 0.063(3) 0.061(2) -0.0013(19) 0.0260(19) -0.0048(17)
C9A 0.045(2) 0.055(2) 0.063(2) -0.0024(19) 0.0294(19) -0.0052(18)
C10A 0.055(2) 0.051(2) 0.049(2) 0.0043(18) 0.0277(19) -0.0036(18)
C11A 0.0383(19) 0.048(2) 0.052(2) 0.0020(17) 0.0215(17) 0.0009(16)
C12A 0.052(2) 0.047(2) 0.064(3) 0.0108(19) 0.032(2) 0.0003(18)
C13A 0.054(2) 0.042(2) 0.075(3) 0.0025(19) 0.032(2) 0.0029(18)
C14A 0.053(2) 0.050(2) 0.064(3) -0.0088(19) 0.030(2) 0.0024(19)
C15A 0.052(2) 0.046(2) 0.052(2) -0.0019(17) 0.0283(19) 0.0003(17)
C16A 0.0342(18) 0.041(2) 0.048(2) -0.0003(16) 0.0174(16) -0.0012(15)
C17A 0.075(3) 0.071(3) 0.081(3) 0.031(2) 0.033(3) 0.024(2)
C18A 0.102(4) 0.045(3) 0.131(4) -0.001(3) 0.075(3) 0.001(2)
C21A 0.052(2) 0.063(3) 0.077(3) 0.015(2) 0.032(2) -0.004(2)
C31A 0.057(2) 0.055(3) 0.047(2) -0.0101(18) 0.0207(19) -0.0006(19)
C32A 0.081(3) 0.067(3) 0.068(3) -0.005(2) 0.054(2) -0.007(2)
C41A 0.099(3) 0.082(3) 0.079(3) -0.022(2) 0.064(3) -0.008(3)
N1A 0.0382(16) 0.0454(18) 0.0448(17) -0.0065(13) 0.0199(14) -0.0002(13)
N2A 0.0438(16) 0.0512(19) 0.0445(17) -0.0038(14) 0.0248(14) -0.0029(14)
O1A 0.0365(12) 0.0461(15) 0.0405(13) 0.0030(10) 0.0176(11) 0.0023(10)
O1B 0.0456(14) 0.0512(16) 0.0423(14) -0.0044(11) 0.0213(12) 0.0014(11)
O1W 0.0505(15) 0.0538(16) 0.0552(15) -0.0101(12) 0.0326(13) -0.0097(12)
O2A 0.0412(14) 0.0513(16) 0.0595(16) 0.0146(12) 0.0242(12) 0.0018(11)
O2B 0.0475(14) 0.0558(16) 0.0435(14) -0.0076(12) 0.0211(12) 0.0033(12)
O3A 0.0514(14) 0.0405(15) 0.0521(14) -0.0046(11) 0.0324(12) -0.0058(11)
O4A 0.090(2) 0.0529(17) 0.0697(18) -0.0099(13) 0.0557(17) -0.0043(14)

loop_
_atom_type_symbol
_atom_type_description
_atom_type_scat_dispersion_real
_atom_type_scat_dispersion_imag
_atom_type_scat_source
C C 0.0033 0.0016 'International Tables Vol C Tables 4.2.6.8 and 6.1.1.4'
N N 0.0061 0.0033 'International Tables Vol C Tables 4.2.6.8 and 6.1.1.4'
Ni Ni 0.3393 1.1124 'International Tables Vol C Tables 4.2.6.8 and 6.1.1.4'
O O 0.0106 0.0060 'International Tables Vol C Tables 4.2.6.8 and 6.1.1.4'
H H 0.0000 0.0000 'International Tables Vol C Tables 4.2.6.8 and 6.1.1.4'

loop_
_geom_angle_atom_site_label_1
_geom_angle_atom_site_label_2
_geom_angle_atom_site_label_3
_geom_angle
_geom_angle_site_symmetry_1
_geom_angle_site_symmetry_3
O3A Ni1 O1B 87.54(9) . .
O3A Ni1 O2B 172.21(9) . .
O1B Ni1 O2B 86.75(9) . .
O3A Ni1 O1A 88.47(8) . .
O1B Ni1 O1A 98.50(9) . .
O2B Ni1 O1A 87.14(9) . .
O3A Ni1 N1A 96.49(9) . .
O1B Ni1 N1A 171.74(9) . .
O2B Ni1 N1A 89.85(9) . .
O1A Ni1 N1A 88.84(9) . .
O3A Ni1 N2A 91.03(10) . .
O1B Ni1 N2A 88.48(10) . .
O2B Ni1 N2A 94.11(10) . .
O1A Ni1 N2A 172.97(9) . .
N1A Ni1 N2A 84.25(10) . .
O1W Ni2 O1W 92.77(13) . 2
O1W Ni2 O1A 104.60(9) . 2
O1W Ni2 O1A 82.91(9) 2 2
O1W Ni2 O1A 82.91(9) . .
O1W Ni2 O1A 104.60(9) 2 .
O1A Ni2 O1A 169.31(12) 2 .
O1W Ni2 O2A 174.61(9) . 2
O1W Ni2 O2A 91.69(9) 2 2
O1A Ni2 O2A 78.96(8) 2 2
O1A Ni2 O2A 93.05(8) . 2
O1W Ni2 O2A 91.69(9) . .
O1W Ni2 O2A 174.61(9) 2 .
O1A Ni2 O2A 93.05(9) 2 .
O1A Ni2 O2A 78.96(8) . .
O2A Ni2 O2A 84.03(13) 2 .
O1A C1A C6A 125.4(3) . .
O1A C1A C2A 119.2(3) . .
C6A C1A C2A 115.5(3) . .
C2B C1B H1B1 109.2 . .
C2B C1B H1B2 109.7 . .
H1B1 C1B H1B2 109.5 . .
C2B C1B H1B3 109.5 . .
H1B1 C1B H1B3 109.5 . .
H1B2 C1B H1B3 109.5 . .
C3A C2A O2A 121.9(3) . .
C3A C2A C1A 123.8(3) . .
O2A C2A C1A 114.3(3) . .
O1B C2B C3B 124.7(3) . .
O1B C2B C1B 115.5(3) . .
C3B C2B C1B 119.8(3) . .
C2A C3A C4A 120.1(3) . .
C2A C3A H3A 119.9 . .
C4A C3A H3A 119.9 . .
C2B C3B C4B 125.1(3) . .
C2B C3B H3B 117.4 . .
C4B C3B H3B 117.4 . .
C5A C4A C3A 117.0(3) . .
C5A C4A C17A 121.9(3) . .
C3A C4A C17A 121.0(4) . .
O2B C4B C3B 125.5(3) . .
O2B C4B C5B 115.8(3) . .
C3B C4B C5B 118.7(3) . .
C4A C5A C6A 123.9(3) . .
C4A C5A H5A 118.1 . .
C6A C5A H5A 118.1 . .
C4B C5B H5B1 109.3 . .
C4B C5B H5B2 109.5 . .
H5B1 C5B H5B2 109.5 . .
C4B C5B H5B3 109.6 . .
H5B1 C5B H5B3 109.5 . .
H5B2 C5B H5B3 109.5 . .
C5A C6A C1A 119.6(3) . .
C5A C6A C7A 117.0(3) . .
C1A C6A C7A 123.4(3) . .
N1A C7A C6A 115.3(3) . .
N1A C7A H7A1 108.5 . .
C6A C7A H7A1 108.5 . .
N1A C7A H7A2 108.5 . .
C6A C7A H7A2 108.5 . .
H7A1 C7A H7A2 107.5 . .
N1A C8A C9A 110.2(3) . .
N1A C8A H8A1 109.6 . .
C9A C8A H8A1 109.6 . .
N1A C8A H8A2 109.6 . .
C9A C8A H8A2 109.6 . .
H8A1 C8A H8A2 108.1 . .
N2A C9A C8A 109.3(3) . .
N2A C9A H9A1 109.8 . .
C8A C9A H9A1 109.8 . .
N2A C9A H9A2 109.8 . .
C8A C9A H9A2 109.8 . .
H9A1 C9A H9A2 108.3 . .
N2A C10A C11A 115.6(3) . .
N2A C10A H10A 108.4 . .
C11A C10A H10A 108.4 . .
N2A C10A H10B 108.4 . .
C11A C10A H10B 108.4 . .
H10A C10A H10B 107.4 . .
C12A C11A C16A 120.0(3) . .
C12A C11A C10A 118.1(3) . .
C16A C11A C10A 121.9(3) . .
C13A C12A C11A 123.7(3) . .
C13A C12A H12A 118.1 . .
C11A C12A H12A 118.1 . .
C12A C13A C14A 116.2(4) . .
C12A C13A C18A 122.8(4) . .
C14A C13A C18A 121.0(4) . .
C15A C14A C13A 122.3(4) . .
C15A C14A H14A 118.8 . .
C13A C14A H14A 118.8 . .
O4A C15A C14A 125.0(3) . .
O4A C15A C16A 113.8(3) . .
C14A C15A C16A 121.2(3) . .
O3A C16A C11A 124.0(3) . .
O3A C16A C15A 119.5(3) . .
C11A C16A C15A 116.5(3) . .
C4A C17A H17A 109.5 . .
C4A C17A H17B 109.7 . .
H17A C17A H17B 109.5 . .
C4A C17A H17C 109.2 . .
H17A C17A H17C 109.5 . .
H17B C17A H17C 109.5 . .
C13A C18A H18A 109.3 . .
C13A C18A H18B 109.8 . .
H18A C18A H18B 109.5 . .
C13A C18A H18C 109.3 . .
H18A C18A H18C 109.5 . .
H18B C18A H18C 109.5 . .
O2A C21A H21A 109.5 . .
O2A C21A H21B 109.5 . .
H21A C21A H21B 109.5 . .
O2A C21A H21C 109.4 . .
H21A C21A H21C 109.5 . .
H21B C21A H21C 109.5 . .
N1A C31A H31A 109.4 . .
N1A C31A H31B 109.6 . .
H31A C31A H31B 109.5 . .
N1A C31A H31C 109.4 . .
H31A C31A H31C 109.5 . .
H31B C31A H31C 109.5 . .
N2A C32A H32A 109.5 . .
N2A C32A H32B 109.2 . .
H32A C32A H32B 109.5 . .
N2A C32A H32C 109.7 . .
H32A C32A H32C 109.5 . .
H32B C32A H32C 109.5 . .
O4A C41A H41A 109.4 . .
O4A C41A H41B 109.6 . .
H41A C41A H41B 109.5 . .
O4A C41A H41C 109.4 . .
H41A C41A H41C 109.5 . .
H41B C41A H41C 109.5 . .
C31A N1A C8A 111.0(3) . .
C31A N1A C7A 109.3(3) . .
C8A N1A C7A 107.7(2) . .
C31A N1A Ni1 114.3(2) . .
C8A N1A Ni1 104.4(2) . .
C7A N1A Ni1 109.94(19) . .
C9A N2A C32A 109.9(3) . .
C9A N2A C10A 111.0(3) . .
C32A N2A C10A 108.0(3) . .
C9A N2A Ni1 105.6(2) . .
C32A N2A Ni1 112.1(2) . .
C10A N2A Ni1 110.25(19) . .
C1A O1A Ni2 112.90(19) . .
C1A O1A Ni1 125.60(19) . .
Ni2 O1A Ni1 118.99(10) . .
C2B O1B Ni1 129.2(2) . .
Ni2 O1W H11W 98.0 . .
Ni2 O1W H12W 115.8 . .
H11W O1W H12W 115.4 . .
C2A O2A C21A 119.2(3) . .
C2A O2A Ni2 113.20(19) . .
C21A O2A Ni2 125.6(2) . .
C4B O2B Ni1 127.4(2) . .
C16A O3A Ni1 128.49(19) . .
C15A O4A C41A 118.4(3) . .

loop_
_geom_bond_atom_site_label_1
_geom_bond_atom_site_label_2
_geom_bond_distance
_geom_bond_site_symmetry_2
Ni1 O3A 2.015(2) .
Ni1 O1B 2.047(2) .
Ni1 O2B 2.052(2) .
Ni1 O1A 2.110(2) .
Ni1 N1A 2.118(3) .
Ni1 N2A 2.150(3) .
Ni2 O1W 2.018(2) .
Ni2 O1W 2.018(2) 2
Ni2 O1A 2.062(2) 2
Ni2 O1A 2.062(2) .
Ni2 O2A 2.090(2) 2
Ni2 O2A 2.090(2) .
C1A O1A 1.348(4) .
C1A C6A 1.404(4) .
C1A C2A 1.408(4) .
C1B C2B 1.514(5) .
C1B H1B1 0.9599 .
C1B H1B2 0.9600 .
C1B H1B3 0.9600 .
C2A C3A 1.377(4) .
C2A O2A 1.390(4) .
C2B O1B 1.260(4) .
C2B C3B 1.389(5) .
C3A C4A 1.387(5) .
C3A H3A 0.9300 .
C3B C4B 1.400(5) .
C3B H3B 0.9300 .
C4A C5A 1.371(5) .
C4A C17A 1.525(5) .
C4B O2B 1.260(4) .
C4B C5B 1.507(5) .
C5A C6A 1.400(4) .
C5A H5A 0.9300 .
C5B H5B1 0.9600 .
C5B H5B2 0.9600 .
C5B H5B3 0.9600 .
C6A C7A 1.505(4) .
C7A N1A 1.485(4) .
C7A H7A1 0.9700 .
C7A H7A2 0.9700 .
C8A N1A 1.481(4) .
C8A C9A 1.514(5) .
C8A H8A1 0.9700 .
C8A H8A2 0.9700 .
C9A N2A 1.479(4) .
C9A H9A1 0.9700 .
C9A H9A2 0.9700 .
C10A N2A 1.487(4) .
C10A C11A 1.500(4) .
C10A H10A 0.9700 .
C10A H10B 0.9700 .
C11A C12A 1.396(5) .
C11A C16A 1.403(4) .
C12A C13A 1.368(5) .
C12A H12A 0.9300 .
C13A C14A 1.398(5) .
C13A C18A 1.506(5) .
C14A C15A 1.371(5) .
C14A H14A 0.9300 .
C15A O4A 1.367(4) .
C15A C16A 1.423(4) .
C16A O3A 1.330(4) .
C17A H17A 0.9600 .
C17A H17B 0.9600 .
C17A H17C 0.9600 .
C18A H18A 0.9600 .
C18A H18B 0.9600 .
C18A H18C 0.9600 .
C21A O2A 1.408(4) .
C21A H21A 0.9600 .
C21A H21B 0.9600 .
C21A H21C 0.9600 .
C31A N1A 1.479(4) .
C31A H31A 0.9600 .
C31A H31B 0.9600 .
C31A H31C 0.9600 .
C32A N2A 1.480(4) .
C32A H32A 0.9600 .
C32A H32B 0.9600 .
C32A H32C 0.9600 .
C41A O4A 1.414(4) .
C41A H41A 0.9600 .
C41A H41B 0.9600 .
C41A H41C 0.9600 .
O1W H11W 0.9429 .
O1W H12W 0.8494 .
